data_2022008
loop_
_publ_author_name
'Jha, Kunal Kumar'
'Gruza, Barbara'
'Kumar, Prashant'
'Chodkiewicz, Michal Leszek'
'Dominiak, Paulina Maria'

_publ_section_title
;
 TAAM: a reliable and user friendly tool for hydrogen-atom location using
 routine X-ray diffraction data
;
_journal_issue 3
_journal_name_full 'Acta Crystallographica Section B Structural Science, Crystal Engineering and Materials'
_journal_paper_doi 10.1107/S2052520620002917
_journal_volume 76
_journal_year 2020
_chemical_formula_moiety 'C2 H2 N4 O3'
_chemical_formula_sum 'C2 H2 N4 O3'
_chemical_formula_weight 130.06
_space_group_crystal_system monoclinic
_space_group_IT_number 14
_space_group_name_Hall '-P 2ybc'
_space_group_name_H-M_alt 'P 1 21/c 1'
_symmetry_Int_Tables_number 14
_audit_creation_date 2019-09-24
_audit_creation_method
;
Olex2 1.2
(compiled 2018.05.29 svn.r3508 for OlexSys, GUI svn.r5506)
;
_cell_angle_alpha 90
_cell_angle_beta 101.4740(10)
_cell_angle_gamma 90
_cell_formula_units_Z 4
_cell_length_a 9.3255(10)
_cell_length_b 5.4503(10)
_cell_length_c 9.0400(10)
_cell_measurement_temperature 100.0(10)
_cell_volume 450.29(11)
_computing_molecular_graphics 'Olex2 (Dolomanov et al., 2009)'
_computing_publication_material 'Olex2 (Dolomanov et al., 2009)'
_computing_structure_refinement 'olex2.refine (Bourhis et al., 2015)'
_diffrn_ambient_temperature 100.0(10)
_diffrn_measured_fraction_theta_full 0.9312
_diffrn_measured_fraction_theta_max 0.9313
_diffrn_measurement_device_type 'Bruker platform diffractometer'
_diffrn_radiation_type 'Ag K\a'
_diffrn_radiation_wavelength .56085
_diffrn_reflns_av_R_equivalents 0.0000
_diffrn_reflns_av_unetI/netI 0.0414
_diffrn_reflns_limit_h_max 21
_diffrn_reflns_limit_h_min -21
_diffrn_reflns_limit_k_max 13
_diffrn_reflns_limit_k_min 0
_diffrn_reflns_limit_l_max 22
_diffrn_reflns_limit_l_min 0
_diffrn_reflns_number 4080
_diffrn_reflns_theta_full 26.4897
_diffrn_reflns_theta_max 26.49
_diffrn_reflns_theta_min 2.23
_exptl_absorpt_coefficient_mu 0.104
_exptl_crystal_density_diffrn 1.9184
_exptl_crystal_F_000 264.1709
_refine_diff_density_max 0.1491
_refine_diff_density_min -0.2039
_refine_diff_density_rms 0.0635
_refine_ls_d_res_high 0.7967
_refine_ls_d_res_low 9.1391
_refine_ls_goodness_of_fit_ref 1.0597
_refine_ls_hydrogen_treatment refall
_refine_ls_matrix_type full
_refine_ls_number_constraints 0
_refine_ls_number_parameters 90
_refine_ls_number_reflns 867
_refine_ls_number_restraints 0
_refine_ls_restrained_S_all 1.0597
_refine_ls_R_factor_all 0.0151
_refine_ls_R_factor_gt 0.0147
_refine_ls_shift/su_max 0.0001
_refine_ls_shift/su_mean 0.0000
_refine_ls_structure_factor_coef Fsqd
_refine_ls_weighting_details 'w=1/[\s^2^(Fo^2^)+(0.0139P)^2^+0.0322P] where P=(Fo^2^+2Fc^2^)/3'
_refine_ls_weighting_scheme calc
_refine_ls_wR_factor_gt 0.0395
_refine_ls_wR_factor_ref 0.0397
_reflns_Friedel_coverage 0.0
_reflns_limit_h_max 11
_reflns_limit_h_min -11
_reflns_limit_k_max 6
_reflns_limit_k_min 0
_reflns_limit_l_max 11
_reflns_limit_l_min 0
_reflns_number_gt 859
_reflns_number_total 867
_reflns_threshold_expression I>=2u(I)
_cod_data_source_file 10_TAAM_iso_0.8.cif
_cod_data_source_block 10_TAAM_iso_0.8
_cod_original_cell_volume 450.291(40)
_cod_database_code 2022008
_olex2_refinement_description
;
;
_olex2_submission_special_instructions 'No special instructions were received'

loop_
_space_group_symop_id
_space_group_symop_operation_xyz
1 x,y,z
2 -x,y+1/2,-z+1/2
3 -x,-y,-z
4 x,-y-1/2,z-1/2

loop_
_atom_site_label
_atom_site_type_symbol
_atom_site_fract_x
_atom_site_fract_y
_atom_site_fract_z
_atom_site_U_iso_or_equiv
_atom_site_adp_type
_atom_site_occupancy
_atom_site_refinement_flags_posn
N(2) N 0.65347(5) 0.73451(9) 0.23551(6) 0.00975(13) Uani 1.000000 .
H(2) H 0.5780(10) 0.6179(18) 0.1878(10) 0.020(2) Uiso 1.000000 .
O(3) O 0.86286(4) 0.59027(7) 0.16003(5) 0.01098(12) Uani 1.000000 .
N(1) N 0.61586(5) 0.92553(9) 0.31818(6) 0.00958(12) Uani 1.000000 .
N(4) N 0.85255(5) 0.94639(9) 0.30601(5) 0.00853(12) Uani 1.000000 .
H(4) H 0.9562(11) 1.0097(19) 0.3195(11) 0.027(2) Uiso 1.000000 .
C(3) C 0.79839(6) 0.73999(10) 0.22533(7) 0.00830(13) Uani 1.000000 .
O(5B O 0.86926(4) 1.36279(8) 0.47652(5) 0.01417(12) Uani 1.000000 .
O(5A O 0.64135(4) 1.32467(9) 0.49783(5) 0.01651(12) Uani 1.000000 .
N(5) N 0.75031(5) 1.26095(9) 0.45129(6) 0.00989(13) Uani 1.000000 .
C(5) C 0.73791(6) 1.04437(10) 0.35748(6) 0.00843(13) Uani 1.000000 .

loop_
_atom_site_aniso_label
_atom_site_aniso_U_11
_atom_site_aniso_U_22
_atom_site_aniso_U_33
_atom_site_aniso_U_12
_atom_site_aniso_U_13
_atom_site_aniso_U_23
N(2) 0.0064(2) 0.0099(3) 0.0126(3) -0.00069(17) 0.00126(18) -0.00123(18)
O(3) 0.0072(2) 0.0121(2) 0.0134(2) 0.00082(15) 0.00142(15) -0.00397(16)
N(1) 0.0059(2) 0.0109(2) 0.0124(2) 0.00059(18) 0.00272(18) -0.00036(18)
N(4) 0.0069(2) 0.0097(2) 0.0092(2) -0.00054(17) 0.00196(18) -0.00093(17)
C(3) 0.0068(3) 0.0086(3) 0.0094(3) 0.00041(19) 0.0014(2) -0.00023(19)
O(5B 0.0148(2) 0.0122(2) 0.0159(2) -0.00396(16) 0.00403(17) -0.00342(17)
O(5A 0.0132(2) 0.0175(2) 0.0192(2) 0.00253(17) 0.00401(18) -0.00683(18)
N(5) 0.0107(3) 0.0091(2) 0.0098(2) 0.00070(17) 0.00181(18) -0.00120(17)
C(5) 0.0073(3) 0.0089(3) 0.0091(3) 0.0002(2) 0.0016(2) -0.0006(2)

loop_
_atom_type_symbol
_atom_type_description
_atom_type_scat_dispersion_real
_atom_type_scat_dispersion_imag
_atom_type_scat_source
_atom_type_scat_dispersion_source
C C 0.00347 0.00161 'Clementi & Roetti, C., At. Data Nucl. Data Tables 1974, 14, (177-478); Clementi & Raimondi, J. Chem. Phys., 1963, 38, (2686-2689)' 'Henke, Gullikson and Davis, At. Data and Nucl. Data Tables, 1993, 54, 2'
H H 0.00000 0.00000 'Clementi & Roetti, C., At. Data Nucl. Data Tables 1974, 14, (177-478); Clementi & Raimondi, J. Chem. Phys., 1963, 38, (2686-2689)' 'Henke, Gullikson and Davis, At. Data and Nucl. Data Tables, 1993, 54, 2'
N N 0.00653 0.00323 'Clementi & Roetti, C., At. Data Nucl. Data Tables 1974, 14, (177-478); Clementi & Raimondi, J. Chem. Phys., 1963, 38, (2686-2689)' 'Henke, Gullikson and Davis, At. Data and Nucl. Data Tables, 1993, 54, 2'
O O 0.01158 0.00611 'Clementi & Roetti, C., At. Data Nucl. Data Tables 1974, 14, (177-478); Clementi & Raimondi, J. Chem. Phys., 1963, 38, (2686-2689)' 'Henke, Gullikson and Davis, At. Data and Nucl. Data Tables, 1993, 54, 2'

loop_
_geom_angle_atom_site_label_1
_geom_angle_atom_site_label_2
_geom_angle_atom_site_label_3
_geom_angle
_geom_angle_site_symmetry_1
_geom_angle_site_symmetry_3
_geom_angle_publ_flag
N(1) N(2) H(2) 119.6(5) . . ?
C(3) N(2) H(2) 127.8(5) . . ?
C(3) N(2) N(1) 112.52(4) . . ?
C(5) N(1) N(2) 102.92(4) . . ?
C(3) N(4) H(4) 125.6(6) . . ?
C(5) N(4) H(4) 128.6(6) . . ?
C(5) N(4) C(3) 105.74(5) . . ?
O(3) C(3) N(2) 126.77(5) . . ?
N(4) C(3) N(2) 104.11(5) . . ?
N(4) C(3) O(3) 129.11(5) . . ?
O(5A N(5) O(5B 126.31(5) . . ?
C(5) N(5) O(5B 116.41(5) . . ?
C(5) N(5) O(5A 117.28(5) . . ?
N(4) C(5) N(1) 114.70(5) . . ?
N(5) C(5) N(1) 122.18(5) . . ?
N(5) C(5) N(4) 123.11(5) . . ?

loop_
_geom_bond_atom_site_label_1
_geom_bond_atom_site_label_2
_geom_bond_distance
_geom_bond_site_symmetry_2
_geom_bond_publ_flag
N(2) H(2) 0.982(10) . ?
N(2) N(1) 1.3673(7) . ?
N(2) C(3) 1.3731(7) . ?
O(3) C(3) 1.2317(7) . ?
N(1) C(5) 1.2963(7) . ?
N(4) H(4) 1.011(10) . ?
N(4) C(3) 1.3806(7) . ?
N(4) C(5) 1.3573(7) . ?
O(5B N(5) 1.2207(7) . ?
O(5A N(5) 1.2248(6) . ?
N(5) C(5) 1.4446(7) . ?
